data_7243930
loop_
_publ_author_name
'Su, Yu-Qiao'
'Wang, Ruo-Tong'
'Blatova, Olga A.'
'Shi, Yong-Sheng'
'Cui, Guang-Hua'

_publ_section_title
;
 Two robust Zn(ii)-organic frameworks as dual-functional fluorescent
 probes for efficient sensing of enrofloxacin and MnO4&#x2212; anions
;
_journal_issue 1
_journal_name_full CrystEngComm
_journal_page_first 182
_journal_page_last 191
_journal_paper_doi 10.1039/D1CE01447A
_journal_volume 24
_journal_year 2022
_chemical_formula_moiety 'C44 H38 N6 O4 Zn, 2(H2 O)'
_chemical_formula_sum 'C44 H42 N6 O6 Zn'
_chemical_formula_weight 816.20
_chemical_name_systematic sys-135-2
_space_group_crystal_system monoclinic
_space_group_IT_number 14
_space_group_name_Hall '-P 2ybc'
_space_group_name_H-M_alt 'P 1 21/c 1'
_atom_sites_solution_hydrogens mixed
_audit_creation_date 2020-01-11
_audit_creation_method
;
Olex2 1.2-beta
(compiled 2018.05.29 svn.r3508 for OlexSys, GUI svn.r5506)
;
_audit_update_record
;
2020-11-12 deposited with the CCDC.	2021-11-17 downloaded from the CCDC.
;
_cell_angle_alpha 90
_cell_angle_beta 108.071(3)
_cell_angle_gamma 90
_cell_formula_units_Z 4
_cell_length_a 16.8783(5)
_cell_length_b 14.9191(3)
_cell_length_c 16.6035(5)
_cell_measurement_reflns_used 13250
_cell_measurement_temperature 293(2)
_cell_measurement_theta_max 24.738
_cell_measurement_theta_min 2.094
_cell_volume 3974.7(2)
_computing_molecular_graphics 'Olex2 (Dolomanov et al., 2009)'
_computing_publication_material 'Olex2 (Dolomanov et al., 2009)'
_computing_structure_refinement 'ShelXL (Sheldrick, 2015)'
_computing_structure_solution 'SHELXT 2018/2 (Sheldrick, 2018)'
_diffrn_ambient_temperature 293(2)
_diffrn_measured_fraction_theta_full 0.999
_diffrn_measured_fraction_theta_max 0.968
_diffrn_measurement_device_type 'multiwire proportional'
_diffrn_measurement_method 'phi and omega scans'
_diffrn_radiation_monochromator graphite
_diffrn_radiation_type MoK\a
_diffrn_radiation_wavelength 0.71073
_diffrn_reflns_av_R_equivalents 0.0558
_diffrn_reflns_av_unetI/netI 0.0735
_diffrn_reflns_Laue_measured_fraction_full 0.999
_diffrn_reflns_Laue_measured_fraction_max 0.968
_diffrn_reflns_limit_h_max 23
_diffrn_reflns_limit_h_min -23
_diffrn_reflns_limit_k_max 21
_diffrn_reflns_limit_k_min -21
_diffrn_reflns_limit_l_max 23
_diffrn_reflns_limit_l_min -23
_diffrn_reflns_number 59573
_diffrn_reflns_point_group_measured_fraction_full 0.999
_diffrn_reflns_point_group_measured_fraction_max 0.968
_diffrn_reflns_theta_full 25.242
_diffrn_reflns_theta_max 30.585
_diffrn_reflns_theta_min 2.481
_exptl_absorpt_coefficient_mu 0.675
_exptl_absorpt_correction_type none
_exptl_crystal_colour colourless
_exptl_crystal_density_diffrn 1.364
_exptl_crystal_description block
_exptl_crystal_F_000 1704
_refine_diff_density_max 0.443
_refine_diff_density_min -0.356
_refine_diff_density_rms 0.061
_refine_ls_extinction_method none
_refine_ls_goodness_of_fit_ref 1.060
_refine_ls_hydrogen_treatment constr
_refine_ls_matrix_type full
_refine_ls_number_parameters 520
_refine_ls_number_reflns 11817
_refine_ls_number_restraints 0
_refine_ls_restrained_S_all 1.060
_refine_ls_R_factor_all 0.1223
_refine_ls_R_factor_gt 0.0709
_refine_ls_shift/su_max 0.001
_refine_ls_shift/su_mean 0.000
_refine_ls_structure_factor_coef Fsqd
_refine_ls_weighting_details 'w=1/[\s^2^(Fo^2^)+(0.0390P)^2^+2.3659P] where P=(Fo^2^+2Fc^2^)/3'
_refine_ls_weighting_scheme calc
_refine_ls_wR_factor_gt 0.1100
_refine_ls_wR_factor_ref 0.1238
_reflns_Friedel_coverage 0.000
_reflns_number_gt 7709
_reflns_number_total 11817
_reflns_threshold_expression 'I > 2\s(I)'
_cod_data_source_file d1ce01447a2.cif
_cod_data_source_block 2
_cod_depositor_comments 'Adding full bibliography for 7243930--7243931.cif.'
_cod_database_code 7243930
_shelx_shelxl_version_number 2018/3
_shelx_space_group_comment
;
The symmetry employed for this shelxl refinement is uniquely defined
by the following loop, which should always be used as a source of
symmetry information in preference to the above space-group names.
They are only intended as comments.
;
_olex2_refinement_description
;
1. Fixed Uiso
 At 1.2 times of:
  All C(H) groups, All C(H,H) groups
 At 1.5 times of:
  All O(H,H) groups
2.a Free rotating group:
 O5(H5A,H5B), O6(H6A,H6B)
2.b Secondary CH2 refined with riding coordinates:
 C29(H29A,H29B), C30(H30A,H30B), C31(H31A,H31B), C26(H26A,H26B), C27(H27A,
 H27B), C28(H28A,H28B), C39(H39A,H39B), C19(H19A,H19B)
2.c Aromatic/amide H refined with riding coordinates:
 C4(H4), C11(H11), C37(H37), C8(H8), C3(H3), C36(H36), C34(H34), C14(H14),
 C9(H9), C10(H10), C35(H35), C15(H15), C23(H23), C20(H20), C17(H17), C44(H44),
 C21(H21), C16(H16), C41(H41), C22(H22), C42(H42), C43(H43)
;
_olex2_submission_special_instructions 'No special instructions were received'

loop_
_space_group_symop_operation_xyz
'x, y, z'
'-x, y+1/2, -z+1/2'
'-x, -y, -z'
'x, -y-1/2, z-1/2'

loop_
_atom_site_label
_atom_site_type_symbol
_atom_site_fract_x
_atom_site_fract_y
_atom_site_fract_z
_atom_site_U_iso_or_equiv
_atom_site_adp_type
_atom_site_occupancy
_atom_site_site_symmetry_order
_atom_site_calc_flag
_atom_site_refinement_flags_posn
_atom_site_refinement_flags_adp
_atom_site_refinement_flags_occupancy
_atom_site_disorder_assembly
_atom_site_disorder_group
Zn1 Zn 0.77553(2) 0.48927(2) 0.16077(2) 0.02749(8) Uani 1 1 d . . . . .
O1 O 0.76437(12) 0.42191(12) 0.25837(11) 0.0392(4) Uani 1 1 d . . . . .
O4 O 0.82041(13) 0.05890(12) 0.57243(12) 0.0466(5) Uani 1 1 d . . . . .
N4 N 0.84852(13) 0.89775(13) 0.70164(12) 0.0286(4) Uani 1 1 d . . . . .
N5 N 0.90220(14) 0.76250(14) 0.69825(14) 0.0353(5) Uani 1 1 d . . . . .
N1 N 0.66255(12) 0.55027(13) 0.10470(12) 0.0282(4) Uani 1 1 d . . . . .
N2 N 0.54522(14) 0.62459(14) 0.09139(15) 0.0392(5) Uani 1 1 d . . . . .
O3 O 0.72332(16) 0.15496(15) 0.57379(15) 0.0639(6) Uani 1 1 d . . . . .
C12 C 0.85726(16) 0.21475(16) 0.36099(15) 0.0322(6) Uani 1 1 d . . . . .
C32 C 0.85791(15) 0.83142(16) 0.65243(16) 0.0307(5) Uani 1 1 d . . . . .
O2 O 0.88766(15) 0.37298(16) 0.26065(16) 0.0711(8) Uani 1 1 d . . . . .
C38 C 0.89072(16) 0.87128(16) 0.78478(16) 0.0310(6) Uani 1 1 d . . . . .
C25 C 0.61648(16) 0.59025(16) 0.14574(16) 0.0321(6) Uani 1 1 d . . . . .
C33 C 0.92494(16) 0.78674(17) 0.78294(17) 0.0348(6) Uani 1 1 d . . . . .
C2 C 0.81982(16) 0.30172(17) 0.35140(16) 0.0344(6) Uani 1 1 d . . . . .
C7 C 0.84857(16) 0.15655(16) 0.42685(16) 0.0332(6) Uani 1 1 d . . . . .
C29 C 0.74821(19) 0.76370(19) 0.41733(17) 0.0429(7) Uani 1 1 d . . . . .
H29A H 0.720616 0.819292 0.394242 0.051 Uiso 1 1 calc R . . . .
H29B H 0.800924 0.761623 0.405409 0.051 Uiso 1 1 calc R . . . .
C5 C 0.80027(17) 0.18627(17) 0.47893(16) 0.0349(6) Uani 1 1 d . . . . .
C30 C 0.76516(19) 0.76356(19) 0.51293(17) 0.0428(7) Uani 1 1 d . . . . .
H30A H 0.784240 0.704496 0.534957 0.051 Uiso 1 1 calc R . . . .
H30B H 0.713620 0.775796 0.525163 0.051 Uiso 1 1 calc R . . . .
C31 C 0.83042(18) 0.83305(17) 0.55791(16) 0.0380(6) Uani 1 1 d . . . . .
H31A H 0.879133 0.824738 0.539487 0.046 Uiso 1 1 calc R . . . .
H31B H 0.808199 0.892130 0.539362 0.046 Uiso 1 1 calc R . . . .
C13 C 0.61896(16) 0.55914(16) 0.01841(16) 0.0335(6) Uani 1 1 d . . . . .
C26 C 0.63687(17) 0.59631(17) 0.23936(16) 0.0367(6) Uani 1 1 d . . . . .
H26A H 0.675261 0.548363 0.264896 0.044 Uiso 1 1 calc R . . . .
H26B H 0.586237 0.586659 0.254118 0.044 Uiso 1 1 calc R . . . .
C4 C 0.76683(19) 0.27021(18) 0.46755(18) 0.0432(7) Uani 1 1 d . . . . .
H4 H 0.736535 0.289984 0.502322 0.052 Uiso 1 1 calc R . . . .
C1 C 0.82627(18) 0.36843(18) 0.28537(18) 0.0400(7) Uani 1 1 d . . . . .
C24 C 0.48662(18) 0.77300(19) 0.10797(19) 0.0447(7) Uani 1 1 d . . . . .
C11 C 0.90284(18) 0.18314(19) 0.30781(18) 0.0428(7) Uani 1 1 d . . . . .
H11 H 0.906510 0.218844 0.263195 0.051 Uiso 1 1 calc R . . . .
C6 C 0.7802(2) 0.13066(18) 0.54654(17) 0.0415(7) Uani 1 1 d . . . . .
C37 C 0.90295(18) 0.91605(19) 0.86138(17) 0.0422(7) Uani 1 1 d . . . . .
H37 H 0.879232 0.971853 0.863784 0.051 Uiso 1 1 calc R . . . .
C27 C 0.67550(18) 0.68554(18) 0.27775(17) 0.0406(7) Uani 1 1 d . . . . .
H27A H 0.726463 0.695759 0.263768 0.049 Uiso 1 1 calc R . . . .
H27B H 0.637217 0.733976 0.253443 0.049 Uiso 1 1 calc R . . . .
N3 N 0.4926(3) 0.9601(2) 0.1029(2) 0.0848(11) Uani 1 1 d . . . . .
C8 C 0.8892(2) 0.07190(19) 0.4365(2) 0.0482(8) Uani 1 1 d . . . . .
H8 H 0.884407 0.032989 0.478470 0.058 Uiso 1 1 calc R . . . .
C3 C 0.77709(19) 0.32739(18) 0.40455(18) 0.0442(7) Uani 1 1 d . . . . .
H3 H 0.753973 0.384518 0.399035 0.053 Uiso 1 1 calc R . . . .
C36 C 0.9522(2) 0.8733(2) 0.93383(18) 0.0533(8) Uani 1 1 d . . . . .
H36 H 0.962216 0.901708 0.985914 0.064 Uiso 1 1 calc R . . . .
C40 C 0.8680(2) 0.60137(19) 0.66484(19) 0.0469(7) Uani 1 1 d . . . . .
C28 C 0.6948(2) 0.6858(2) 0.37346(17) 0.0461(7) Uani 1 1 d . . . . .
H28A H 0.642679 0.687276 0.386648 0.055 Uiso 1 1 calc R . . . .
H28B H 0.723000 0.630378 0.396000 0.055 Uiso 1 1 calc R . . . .
C34 C 0.97451(18) 0.7440(2) 0.8564(2) 0.0497(8) Uani 1 1 d . . . . .
H34 H 0.997704 0.687795 0.854575 0.060 Uiso 1 1 calc R . . . .
C14 C 0.6373(2) 0.53020(19) -0.05364(17) 0.0438(7) Uani 1 1 d . . . . .
H14 H 0.686208 0.499165 -0.049612 0.053 Uiso 1 1 calc R . . . .
C18 C 0.54558(17) 0.60576(18) 0.00987(18) 0.0402(7) Uani 1 1 d . . . . .
C9 C 0.9349(2) 0.0464(2) 0.3860(2) 0.0561(9) Uani 1 1 d . . . . .
H9 H 0.962236 -0.008522 0.395176 0.067 Uiso 1 1 calc R . . . .
C10 C 0.94137(19) 0.1017(2) 0.3206(2) 0.0503(8) Uani 1 1 d . . . . .
H10 H 0.971931 0.083024 0.285685 0.060 Uiso 1 1 calc R . . . .
O5 O 0.6717(2) 0.2078(2) 0.1660(3) 0.1365(15) Uani 1 1 d . . . . .
H5A H 0.698309 0.159709 0.164812 0.205 Uiso 1 1 d G . . . .
H5B H 0.691582 0.250037 0.143749 0.205 Uiso 1 1 d G . . . .
C35 C 0.9871(2) 0.7893(2) 0.9310(2) 0.0572(9) Uani 1 1 d . . . . .
H35 H 1.019775 0.763248 0.981178 0.069 Uiso 1 1 calc R . . . .
C15 C 0.5799(2) 0.5496(2) -0.13126(19) 0.0602(9) Uani 1 1 d . . . . .
H15 H 0.590319 0.530658 -0.180414 0.072 Uiso 1 1 calc R . . . .
C39 C 0.92606(19) 0.67842(18) 0.6665(2) 0.0486(8) Uani 1 1 d . . . . .
H39A H 0.981609 0.662055 0.701782 0.058 Uiso 1 1 calc R . . . .
H39B H 0.928405 0.688234 0.609542 0.058 Uiso 1 1 calc R . . . .
O6 O 0.4715(3) 0.6355(2) 0.3134(3) 0.1245(14) Uani 1 1 d . . . . .
H6A H 0.425239 0.660475 0.309551 0.187 Uiso 1 1 d G . . . .
H6B H 0.478992 0.591396 0.347398 0.187 Uiso 1 1 d G . . . .
C23 C 0.4354(2) 0.8247(2) 0.1394(2) 0.0601(9) Uani 1 1 d . . . . .
H23 H 0.398010 0.798326 0.163273 0.072 Uiso 1 1 calc R . . . .
C19 C 0.47894(19) 0.67262(19) 0.1115(2) 0.0528(8) Uani 1 1 d . . . . .
H19A H 0.479045 0.655657 0.167979 0.063 Uiso 1 1 calc R . . . .
H19B H 0.425854 0.654507 0.072096 0.063 Uiso 1 1 calc R . . . .
N6 N 0.7645(3) 0.4528(2) 0.6552(3) 0.0962(13) Uani 1 1 d . . . . .
C20 C 0.5412(2) 0.8170(2) 0.0744(3) 0.0694(11) Uani 1 1 d . . . . .
H20 H 0.577115 0.784721 0.052757 0.083 Uiso 1 1 calc R . . . .
C17 C 0.4878(2) 0.6254(2) -0.0686(2) 0.0597(9) Uani 1 1 d . . . . .
H17 H 0.438783 0.656476 -0.073290 0.072 Uiso 1 1 calc R . . . .
C44 C 0.8053(2) 0.6024(2) 0.7003(3) 0.0696(11) Uani 1 1 d . . . . .
H44 H 0.795854 0.653261 0.728451 0.084 Uiso 1 1 calc R . . . .
C21 C 0.5417(3) 0.9094(3) 0.0734(3) 0.0817(12) Uani 1 1 d . . . . .
H21 H 0.578914 0.937764 0.050520 0.098 Uiso 1 1 calc R . . . .
C16 C 0.5072(2) 0.5965(3) -0.1378(2) 0.0703(11) Uani 1 1 d . . . . .
H16 H 0.470482 0.608579 -0.191365 0.084 Uiso 1 1 calc R . . . .
C41 C 0.8802(3) 0.5231(2) 0.6260(2) 0.0727(11) Uani 1 1 d . . . . .
H41 H 0.923328 0.518370 0.602425 0.087 Uiso 1 1 calc R . . . .
C22 C 0.4411(3) 0.9170(3) 0.1345(3) 0.0835(13) Uani 1 1 d . . . . .
H22 H 0.405705 0.951280 0.155259 0.100 Uiso 1 1 calc R . . . .
C42 C 0.8272(4) 0.4520(3) 0.6226(3) 0.0986(16) Uani 1 1 d . . . . .
H42 H 0.835822 0.399844 0.595812 0.118 Uiso 1 1 calc R . . . .
C43 C 0.7556(3) 0.5272(3) 0.6941(3) 0.0899(14) Uani 1 1 d . . . . .
H43 H 0.713347 0.529475 0.719046 0.108 Uiso 1 1 calc R . . . .

loop_
_atom_site_aniso_label
_atom_site_aniso_U_11
_atom_site_aniso_U_22
_atom_site_aniso_U_33
_atom_site_aniso_U_23
_atom_site_aniso_U_13
_atom_site_aniso_U_12
Zn1 0.03314(16) 0.02426(13) 0.02556(14) 0.00113(12) 0.00985(11) 0.00016(13)
O1 0.0511(12) 0.0332(10) 0.0340(10) 0.0114(8) 0.0142(9) 0.0075(9)
O4 0.0664(14) 0.0348(10) 0.0397(11) 0.0126(9) 0.0180(10) -0.0011(10)
N4 0.0334(12) 0.0263(10) 0.0243(10) 0.0008(8) 0.0063(9) 0.0023(9)
N5 0.0385(13) 0.0266(10) 0.0383(13) -0.0003(10) 0.0083(10) 0.0056(9)
N1 0.0316(12) 0.0258(10) 0.0243(10) -0.0034(8) 0.0043(9) -0.0016(9)
N2 0.0298(12) 0.0329(12) 0.0505(15) 0.0006(11) 0.0060(11) 0.0064(10)
O3 0.0795(17) 0.0590(14) 0.0672(15) 0.0177(12) 0.0432(14) 0.0051(13)
C12 0.0353(15) 0.0290(12) 0.0288(13) 0.0035(11) 0.0050(11) -0.0040(11)
C32 0.0291(14) 0.0284(12) 0.0345(14) 0.0002(11) 0.0096(11) 0.0012(10)
O2 0.0537(15) 0.0742(16) 0.0974(19) 0.0529(15) 0.0407(14) 0.0173(12)
C38 0.0310(14) 0.0321(13) 0.0290(13) 0.0047(11) 0.0081(11) -0.0003(11)
C25 0.0344(15) 0.0242(12) 0.0346(14) -0.0040(11) 0.0064(12) -0.0012(11)
C33 0.0297(14) 0.0341(14) 0.0373(15) 0.0073(12) 0.0058(12) 0.0012(11)
C2 0.0367(15) 0.0300(13) 0.0335(14) 0.0080(11) 0.0067(12) -0.0019(11)
C7 0.0362(15) 0.0275(12) 0.0325(14) 0.0049(11) 0.0056(11) -0.0031(11)
C29 0.0498(18) 0.0407(15) 0.0351(15) -0.0081(13) 0.0088(13) 0.0024(13)
C5 0.0432(16) 0.0302(13) 0.0288(14) 0.0048(11) 0.0075(12) -0.0059(11)
C30 0.0505(18) 0.0404(15) 0.0353(15) -0.0063(13) 0.0103(13) -0.0005(13)
C31 0.0481(17) 0.0342(14) 0.0312(14) -0.0045(12) 0.0115(13) 0.0035(12)
C13 0.0366(15) 0.0282(13) 0.0292(13) 0.0003(11) 0.0007(11) -0.0067(11)
C26 0.0419(16) 0.0349(14) 0.0348(15) -0.0050(12) 0.0140(12) 0.0015(12)
C4 0.061(2) 0.0333(14) 0.0424(16) 0.0054(13) 0.0259(15) 0.0029(14)
C1 0.0425(17) 0.0342(14) 0.0406(16) 0.0118(12) 0.0088(13) -0.0015(13)
C24 0.0378(16) 0.0399(15) 0.0470(17) 0.0001(14) -0.0007(14) 0.0078(13)
C11 0.0478(18) 0.0411(16) 0.0433(17) 0.0030(13) 0.0197(14) -0.0051(13)
C6 0.0525(19) 0.0357(15) 0.0342(15) 0.0030(12) 0.0107(14) -0.0067(13)
C37 0.0492(18) 0.0425(16) 0.0332(15) 0.0012(13) 0.0105(13) 0.0012(13)
C27 0.0455(17) 0.0383(15) 0.0357(15) -0.0066(12) 0.0092(13) 0.0016(13)
N3 0.121(3) 0.0407(17) 0.085(3) -0.0012(17) 0.020(2) 0.004(2)
C8 0.061(2) 0.0328(14) 0.0533(19) 0.0133(14) 0.0212(16) 0.0075(14)
C3 0.0578(19) 0.0283(13) 0.0488(18) 0.0103(13) 0.0196(15) 0.0065(13)
C36 0.054(2) 0.072(2) 0.0272(15) 0.0051(15) 0.0027(14) -0.0032(17)
C40 0.0511(19) 0.0329(15) 0.0502(18) 0.0031(13) 0.0061(15) 0.0083(13)
C28 0.0545(19) 0.0479(17) 0.0358(16) -0.0098(13) 0.0138(14) -0.0021(14)
C34 0.0427(18) 0.0464(17) 0.0539(19) 0.0179(15) 0.0062(15) 0.0103(14)
C14 0.0557(19) 0.0410(16) 0.0304(14) -0.0019(12) 0.0070(13) -0.0076(13)
C18 0.0369(16) 0.0341(14) 0.0391(16) 0.0018(12) -0.0036(12) -0.0036(12)
C9 0.064(2) 0.0390(16) 0.068(2) 0.0077(16) 0.0249(19) 0.0125(15)
C10 0.0497(19) 0.0484(18) 0.059(2) -0.0056(16) 0.0263(16) 0.0017(15)
O5 0.092(2) 0.073(2) 0.266(5) 0.052(3) 0.086(3) 0.0159(19)
C35 0.052(2) 0.070(2) 0.0396(18) 0.0231(17) 0.0004(15) 0.0092(17)
C15 0.084(3) 0.058(2) 0.0284(16) -0.0012(15) 0.0032(16) -0.0154(19)
C39 0.0463(18) 0.0360(15) 0.063(2) -0.0024(14) 0.0163(16) 0.0124(13)
O6 0.147(3) 0.102(3) 0.171(4) 0.049(2) 0.117(3) 0.047(2)
C23 0.066(2) 0.0511(19) 0.061(2) -0.0122(17) 0.0163(18) 0.0088(17)
C19 0.0386(17) 0.0415(17) 0.076(2) 0.0025(16) 0.0150(16) 0.0063(14)
N6 0.095(3) 0.058(2) 0.114(3) 0.000(2) 0.002(3) -0.024(2)
C20 0.068(2) 0.0454(19) 0.100(3) 0.007(2) 0.034(2) 0.0091(18)
C17 0.0428(19) 0.057(2) 0.060(2) 0.0101(17) -0.0127(16) 0.0035(15)
C44 0.056(2) 0.0450(19) 0.111(3) -0.004(2) 0.032(2) 0.0006(17)
C21 0.095(3) 0.050(2) 0.098(3) 0.012(2) 0.026(3) 0.000(2)
C16 0.078(3) 0.067(2) 0.041(2) 0.0122(18) -0.0188(18) -0.010(2)
C41 0.113(3) 0.0443(19) 0.065(2) -0.0086(18) 0.034(2) -0.003(2)
C22 0.119(4) 0.053(2) 0.077(3) -0.017(2) 0.028(3) 0.018(2)
C42 0.147(5) 0.047(2) 0.089(3) -0.021(2) 0.019(3) -0.017(3)
C43 0.069(3) 0.067(3) 0.135(4) 0.008(3) 0.033(3) -0.010(2)

loop_
_atom_type_symbol
_atom_type_description
_atom_type_scat_dispersion_real
_atom_type_scat_dispersion_imag
_atom_type_scat_source
C C 0.0033 0.0016 'International Tables Vol C Tables 4.2.6.8 and 6.1.1.4'
H H 0.0000 0.0000 'International Tables Vol C Tables 4.2.6.8 and 6.1.1.4'
N N 0.0061 0.0033 'International Tables Vol C Tables 4.2.6.8 and 6.1.1.4'
O O 0.0106 0.0060 'International Tables Vol C Tables 4.2.6.8 and 6.1.1.4'
Zn Zn 0.2839 1.4301 'International Tables Vol C Tables 4.2.6.8 and 6.1.1.4'

loop_
_geom_angle_atom_site_label_1
_geom_angle_atom_site_label_2
_geom_angle_atom_site_label_3
_geom_angle
_geom_angle_site_symmetry_1
_geom_angle_site_symmetry_3
_geom_angle_publ_flag
O1 Zn1 O4 125.53(8) . 4_565 ?
O1 Zn1 N4 110.19(8) . 4_575 ?
O1 Zn1 N1 106.68(8) . . ?
O4 Zn1 N4 102.24(8) 4_565 4_575 ?
O4 Zn1 N1 109.81(8) 4_565 . ?
N1 Zn1 N4 99.31(8) . 4_575 ?
C1 O1 Zn1 109.33(17) . . ?
C6 O4 Zn1 105.62(19) . 4_566 ?
C32 N4 Zn1 125.33(16) . 4_576 ?
C32 N4 C38 106.0(2) . . ?
C38 N4 Zn1 128.38(16) . 4_576 ?
C32 N5 C33 107.6(2) . . ?
C32 N5 C39 127.8(2) . . ?
C33 N5 C39 124.6(2) . . ?
C25 N1 Zn1 125.20(16) . . ?
C25 N1 C13 106.2(2) . . ?
C13 N1 Zn1 128.65(17) . . ?
C25 N2 C18 107.5(2) . . ?
C25 N2 C19 128.2(3) . . ?
C18 N2 C19 124.3(2) . . ?
C2 C12 C7 119.1(2) . . ?
C11 C12 C2 122.6(2) . . ?
C11 C12 C7 118.3(2) . . ?
N4 C32 N5 111.8(2) . . ?
N4 C32 C31 125.4(2) . . ?
N5 C32 C31 122.6(2) . . ?
C33 C38 N4 108.8(2) . . ?
C33 C38 C37 120.6(2) . . ?
C37 C38 N4 130.6(2) . . ?
N1 C25 N2 111.6(2) . . ?
N1 C25 C26 125.7(2) . . ?
N2 C25 C26 122.7(2) . . ?
N5 C33 C38 105.8(2) . . ?
N5 C33 C34 131.9(3) . . ?
C38 C33 C34 122.2(3) . . ?
C12 C2 C1 123.4(2) . . ?
C3 C2 C12 119.3(2) . . ?
C3 C2 C1 117.3(2) . . ?
C5 C7 C12 118.9(2) . . ?
C8 C7 C12 117.5(2) . . ?
C8 C7 C5 123.6(2) . . ?
C28 C29 C30 113.1(2) . . ?
C7 C5 C6 125.3(2) . . ?
C4 C5 C7 119.4(2) . . ?
C4 C5 C6 115.3(3) . . ?
C29 C30 C31 112.5(2) . . ?
C32 C31 C30 116.4(2) . . ?
C14 C13 N1 131.5(3) . . ?
C18 C13 N1 108.7(2) . . ?
C18 C13 C14 119.7(3) . . ?
C25 C26 C27 114.7(2) . . ?
C5 C4 C3 121.4(3) . . ?
O1 C1 C2 115.5(2) . . ?
O2 C1 O1 122.0(2) . . ?
O2 C1 C2 122.5(3) . . ?
C23 C24 C19 118.0(3) . . ?
C23 C24 C20 117.5(3) . . ?
C20 C24 C19 124.4(3) . . ?
C10 C11 C12 121.6(3) . . ?
O4 C6 C5 119.5(3) . . ?
O3 C6 O4 121.2(3) . . ?
O3 C6 C5 119.2(3) . . ?
C36 C37 C38 116.8(3) . . ?
C28 C27 C26 111.3(2) . . ?
C22 N3 C21 115.8(3) . . ?
C9 C8 C7 121.7(3) . . ?
C2 C3 C4 121.8(3) . . ?
C37 C36 C35 122.0(3) . . ?
C44 C40 C39 124.9(3) . . ?
C44 C40 C41 117.4(3) . . ?
C41 C40 C39 117.7(3) . . ?
C29 C28 C27 114.1(2) . . ?
C35 C34 C33 116.5(3) . . ?
C15 C14 C13 117.2(3) . . ?
N2 C18 C13 106.0(2) . . ?
N2 C18 C17 131.0(3) . . ?
C13 C18 C17 122.9(3) . . ?
C8 C9 C10 120.8(3) . . ?
C11 C10 C9 119.9(3) . . ?
C34 C35 C36 121.8(3) . . ?
C14 C15 C16 121.7(3) . . ?
N5 C39 C40 114.3(2) . . ?
C24 C23 C22 118.1(4) . . ?
N2 C19 C24 113.6(3) . . ?
C43 N6 C42 115.7(4) . . ?
C21 C20 C24 119.3(4) . . ?
C16 C17 C18 116.2(3) . . ?
C40 C44 C43 119.5(4) . . ?
N3 C21 C20 124.1(4) . . ?
C17 C16 C15 122.2(3) . . ?
C42 C41 C40 118.8(4) . . ?
N3 C22 C23 125.2(4) . . ?
N6 C42 C41 124.4(4) . . ?
N6 C43 C44 124.2(4) . . ?

loop_
_geom_bond_atom_site_label_1
_geom_bond_atom_site_label_2
_geom_bond_distance
_geom_bond_site_symmetry_2
_geom_bond_publ_flag
Zn1 O1 1.9648(17) . ?
Zn1 O4 1.9827(19) 4_565 ?
Zn1 N4 2.074(2) 4_575 ?
Zn1 N1 2.057(2) . ?
O1 C1 1.280(3) . ?
O4 C6 1.269(3) . ?
N4 C32 1.324(3) . ?
N4 C38 1.400(3) . ?
N5 C32 1.357(3) . ?
N5 C33 1.386(3) . ?
N5 C39 1.465(3) . ?
N1 C25 1.324(3) . ?
N1 C13 1.399(3) . ?
N2 C25 1.360(3) . ?
N2 C18 1.384(4) . ?
N2 C19 1.452(3) . ?
O3 C6 1.235(3) . ?
C12 C2 1.430(3) . ?
C12 C7 1.439(3) . ?
C12 C11 1.420(4) . ?
C32 C31 1.492(3) . ?
O2 C1 1.229(3) . ?
C38 C33 1.391(3) . ?
C38 C37 1.394(4) . ?
C25 C26 1.487(3) . ?
C33 C34 1.400(4) . ?
C2 C1 1.509(3) . ?
C2 C3 1.357(4) . ?
C7 C5 1.430(4) . ?
C7 C8 1.423(4) . ?
C29 C30 1.523(4) . ?
C29 C28 1.512(4) . ?
C5 C4 1.363(4) . ?
C5 C6 1.516(4) . ?
C30 C31 1.528(4) . ?
C13 C14 1.394(4) . ?
C13 C18 1.389(4) . ?
C26 C27 1.532(4) . ?
C4 C3 1.402(4) . ?
C24 C23 1.376(4) . ?
C24 C19 1.506(4) . ?
C24 C20 1.381(4) . ?
C11 C10 1.363(4) . ?
C37 C36 1.387(4) . ?
C27 C28 1.520(4) . ?
N3 C21 1.324(5) . ?
N3 C22 1.315(5) . ?
C8 C9 1.357(4) . ?
C36 C35 1.392(5) . ?
C40 C39 1.505(4) . ?
C40 C44 1.363(4) . ?
C40 C41 1.380(4) . ?
C34 C35 1.369(4) . ?
C14 C15 1.381(4) . ?
C18 C17 1.395(4) . ?
C9 C10 1.395(4) . ?
C15 C16 1.389(5) . ?
C23 C22 1.386(5) . ?
N6 C42 1.329(6) . ?
N6 C43 1.316(6) . ?
C20 C21 1.377(5) . ?
C17 C16 1.359(5) . ?
C44 C43 1.385(5) . ?
C41 C42 1.378(6) . ?
